data_7010785
loop_
_publ_author_name
'Fortin, S\'ebastien'
'Fabre, Paul-Louis'
'Dartiguenave, Mich\`ele'
'Beauchamp, Andr\'e L.'

_publ_section_title
;
 Neutral and cationic
 biimidazoledihalogenobis(trimethylphosphine)rhenium(iii) complexes:
 ion-pairing, acid--base and redox propertiesElectronic supplementary
 information (ESI) available: details of the structure determination
 and refinement for compounds 4, 5, 7 and 9&#x00B7;OPPh3. See
 http://www.rsc.org/suppdata/dt/b1/b103719f/
;
_journal_issue 23
_journal_name_full 'Journal of the Chemical Society, Dalton Transactions'
_journal_page_first 3520
_journal_paper_doi 10.1039/b103719f
_journal_year 2001
_chemical_compound_source 'synthesized by the authors, see text'
_chemical_formula_moiety 'C15.6 H32.8 Cl3.8 N4 O0.8 P2 Re'
_chemical_formula_sum 'C15.6 H32.8 Cl3.8 N4 O0.8 P2 Re'
_chemical_formula_weight 672.14
_chemical_name_systematic
;
?
;
_space_group_IT_number 87
_symmetry_cell_setting tetragonal
_symmetry_space_group_name_Hall '-I 4'
_symmetry_space_group_name_H-M 'I 4/m'
_atom_sites_solution_hydrogens geom
_atom_sites_solution_primary direct
_atom_sites_solution_secondary difmap
_audit_creation_method 'SHELXL93 (Sheldrick, 1993)'
_cell_angle_alpha 90.00
_cell_angle_beta 90.00
_cell_angle_gamma 90.00
_cell_formula_units_Z 8
_cell_length_a 20.566(7)
_cell_length_b 20.566
_cell_length_c 12.563(7)
_cell_measurement_reflns_used 25
_cell_measurement_temperature 293(2)
_cell_measurement_theta_max 24.00
_cell_measurement_theta_min 20.00
_cell_volume 5314(3)
_computing_cell_refinement 'CAD-4 software (Enraf-Nonius, 1989)'
_computing_data_collection 'CAD-4 software (Enraf-Nonius, 1989)'
_computing_data_reduction 'NRC-2, NRC-2A (Ahmed et al, 1973)'
_computing_molecular_graphics 'ORTEPII (Johnson (1976) in NRCVAX (Gabe et al (1989))'
_computing_publication_material 'NRCVAX (Gabe et al (1989) and SHELXL93 (Sheldrick (1993))'
_computing_structure_refinement 'NRCVAX (Gabe et al, 1989) and SHELXL93 (Sheldrick, 1993)'
_computing_structure_solution 'SHELXS86 (Sheldrick, 1990)'
_diffrn_ambient_temperature 293(2)
_diffrn_measurement_device_type 'Nonius CAD-4'
_diffrn_measurement_method '\w/2\q scan'
_diffrn_radiation_monochromator graphite
_diffrn_radiation_source 'normal-focus xray tube'
_diffrn_radiation_type CuK\a
_diffrn_radiation_wavelength 1.54178
_diffrn_reflns_av_R_equivalents 0.214
_diffrn_reflns_av_sigmaI/netI 0.0482
_diffrn_reflns_limit_h_max 25
_diffrn_reflns_limit_h_min -25
_diffrn_reflns_limit_k_max 25
_diffrn_reflns_limit_k_min -25
_diffrn_reflns_limit_l_max 12
_diffrn_reflns_limit_l_min -15
_diffrn_reflns_number 20213
_diffrn_reflns_theta_max 71.35
_diffrn_reflns_theta_min 3.04
_diffrn_standards_decay_% 'no decay, variation  0.8'
_diffrn_standards_interval_time 60
_diffrn_standards_number 4
_exptl_absorpt_coefficient_mu 13.52
_exptl_absorpt_correction_T_max 0.15
_exptl_absorpt_correction_T_min 0.06
_exptl_absorpt_correction_type integration
_exptl_absorpt_process_details 'ABSORP in NRCVAX (Gabe et al, 1989)'
_exptl_crystal_colour orange
_exptl_crystal_density_diffrn 1.680
_exptl_crystal_density_meas ?
_exptl_crystal_density_method .
_exptl_crystal_description block
_exptl_crystal_F_000 2643.2
_exptl_crystal_size_max 0.48
_exptl_crystal_size_mid 0.17
_exptl_crystal_size_min 0.14
_refine_diff_density_max 1.315
_refine_diff_density_min -0.806
_refine_diff_density_rms 0.101
_refine_ls_extinction_coef 0.000199(18)
_refine_ls_extinction_expression Fc^*^=kFc[1+0.001xFc^2^\l^3^/sin(2\q)]^-1/4^
_refine_ls_extinction_method 'SHELXL93 (Sheldrick, 1993)'
_refine_ls_goodness_of_fit_all 0.937
_refine_ls_goodness_of_fit_ref 1.119
_refine_ls_hydrogen_treatment constr
_refine_ls_matrix_type full
_refine_ls_number_parameters 121
_refine_ls_number_reflns 2678
_refine_ls_number_restraints 6
_refine_ls_restrained_S_all 0.936
_refine_ls_restrained_S_obs 1.118
_refine_ls_R_factor_all 0.0557
_refine_ls_R_factor_gt 0.0413
_refine_ls_shift/su_max 0.003
_refine_ls_shift/su_mean 0.001
_refine_ls_structure_factor_coef Fsqd
_refine_ls_weighting_details 'w=1/[\s^2^(Fo^2^)+(0.0663P)^2^] where P=(Fo^2^+2Fc^2^)/3'
_refine_ls_weighting_scheme calc
_refine_ls_wR_factor_all 0.1239
_refine_ls_wR_factor_ref 0.1204
_reflns_number_gt 1805
_reflns_number_total 2678
_reflns_threshold_expression >2\s(I)
_cod_data_source_file b103719f.txt
_cod_data_source_block compound_4
_cod_depositor_comments
;
The following automatic conversions were performed:
'_symmetry_cell_setting' value 'Tetragonal' changed to 'tetragonal'
according to '/home/saulius/struct/CIF-dictionaries/cif_core.dic'
dictionary named 'cif_core.dic' version 2.4.1 from 2010-06-29.

Automatic conversion script
Id: cif_fix_enum 1527 2010-12-29 10:47:43Z saulius 
;
_cod_database_code 7010785

loop_
_symmetry_equiv_pos_as_xyz
'x, y, z'
'-y, x, z'
'-x, -y, z'
'y, -x, z'
'x+1/2, y+1/2, z+1/2'
'-y+1/2, x+1/2, z+1/2'
'-x+1/2, -y+1/2, z+1/2'
'y+1/2, -x+1/2, z+1/2'
'-x, -y, -z'
'y, -x, -z'
'x, y, -z'
'-y, x, -z'
'-x+1/2, -y+1/2, -z+1/2'
'y+1/2, -x+1/2, -z+1/2'
'x+1/2, y+1/2, -z+1/2'
'-y+1/2, x+1/2, -z+1/2'

loop_
_atom_site_label
_atom_site_type_symbol
_atom_site_fract_x
_atom_site_fract_y
_atom_site_fract_z
_atom_site_U_iso_or_equiv
_atom_site_adp_type
_atom_site_occupancy
_atom_site_calc_flag
_atom_site_refinement_flags
_atom_site_disorder_group
Re Re 0.87704(2) 0.26046(2) 0.0000 0.0671(2) Uani 1 d S .
Cl1 Cl 0.85941(10) 0.18916(10) -0.1424(2) 0.1040(8) Uani 1 d . .
N11 N 0.9098(3) 0.4446(3) -0.1281(4) 0.0641(14) Uani 1 d . .
H11 H 0.9159 0.4852 -0.1149 0.077 Uiso 1 calc R .
C12 C 0.9038(3) 0.3974(3) -0.0552(6) 0.0607(16) Uani 1 d . .
N13 N 0.8945(2) 0.3397(2) -0.1041(5) 0.0619(14) Uani 1 d . .
C14 C 0.8948(3) 0.3516(4) -0.2091(6) 0.074(2) Uani 1 d . .
H14 H 0.8895 0.3207 -0.2624 0.088 Uiso 1 calc R .
C15 C 0.9045(4) 0.4179(4) -0.2250(6) 0.074(2) Uani 1 d . .
H15 H 0.9068 0.4393 -0.2900 0.089 Uiso 1 calc R .
Cl2 Cl 0.92562(16) 0.57301(12) 0.0000 0.0851(8) Uani 1 d S .
P1 P 0.99051(12) 0.22669(12) 0.0000 0.0778(8) Uani 1 d S .
C101 C 1.0023(8) 0.1380(6) 0.020(10) 0.10(3) Uani 0.50 d P -1
H10A H 1.0472 0.1272 0.0094 0.152 Uiso 0.50 calc PR -1
H10B H 0.9760 0.1144 -0.0300 0.152 Uiso 0.50 calc PR -1
H10C H 0.9896 0.1265 0.0912 0.152 Uiso 0.50 calc PR -1
C102 C 1.0377(4) 0.2544(5) 0.1110(9) 0.116(4) Uani 1 d . .
H10D H 1.0465 0.3000 0.1032 0.174 Uiso 1 calc R .
H10E H 1.0780 0.2309 0.1135 0.174 Uiso 1 calc R .
H10F H 1.0139 0.2472 0.1757 0.174 Uiso 1 calc R .
P2 P 0.76101(13) 0.28589(15) 0.0000 0.0865(10) Uani 1 d S .
C201 C 0.7061(8) 0.2204(9) 0.0375(16) 0.108(8) Uani 0.50 d PU -1
H20A H 0.7175 0.1817 -0.0008 0.162 Uiso 1 calc SR -1
H20B H 0.6623 0.2326 0.0206 0.162 Uiso 0.50 calc PR -1
H20C H 0.7097 0.2125 0.1126 0.162 Uiso 0.50 calc PR -1
C202 C 0.7339(5) 0.3344(7) 0.1088(10) 0.167(6) Uani 1 d . .
H20D H 0.7620 0.3277 0.1688 0.250 Uiso 1 calc R .
H20E H 0.6903 0.3223 0.1274 0.250 Uiso 1 calc R .
H20F H 0.7349 0.3795 0.0888 0.250 Uiso 1 calc R .

loop_
_atom_site_aniso_label
_atom_site_aniso_U_11
_atom_site_aniso_U_22
_atom_site_aniso_U_33
_atom_site_aniso_U_23
_atom_site_aniso_U_13
_atom_site_aniso_U_12
Re 0.0504(3) 0.0538(3) 0.0970(4) 0.000 0.000 -0.00063(18)
Cl1 0.0867(13) 0.0787(12) 0.147(2) -0.0333(14) -0.0130(13) -0.0067(9)
N11 0.078(3) 0.059(3) 0.055(4) 0.003(3) 0.001(3) 0.000(2)
C12 0.059(4) 0.059(4) 0.064(4) -0.004(3) 0.000(3) 0.003(3)
N13 0.061(3) 0.060(3) 0.064(4) -0.009(3) 0.000(3) 0.001(2)
C14 0.074(4) 0.090(5) 0.057(5) -0.017(4) -0.004(4) 0.006(4)
C15 0.083(5) 0.091(5) 0.047(5) -0.002(4) 0.001(4) 0.013(4)
Cl2 0.125(2) 0.0641(15) 0.0665(18) 0.000 0.000 -0.0039(14)
P1 0.0537(13) 0.0569(14) 0.123(3) 0.000 0.000 0.0023(10)
C101 0.083(8) 0.066(7) 0.16(8) -0.018(19) -0.014(18) 0.000(6)
C102 0.079(5) 0.104(7) 0.165(11) -0.004(7) -0.024(6) 0.008(5)
P2 0.0512(14) 0.0800(18) 0.128(3) 0.000 0.000 0.0039(12)
C201 0.082(9) 0.103(10) 0.139(19) -0.005(10) -0.002(9) -0.010(8)
C202 0.097(7) 0.266(17) 0.136(11) -0.024(11) 0.014(7) 0.062(9)

loop_
_atom_type_symbol
_atom_type_description
_atom_type_scat_dispersion_real
_atom_type_scat_dispersion_imag
_atom_type_scat_source
Re Re -5.7900 5.8910 'International Tables Vol C Tables 4.2.6.8 and 6.1.1.4'
Cl Cl 0.3639 0.7018 'International Tables Vol C Tables 4.2.6.8 and 6.1.1.4'
P P 0.2955 0.4335 'International Tables Vol C Tables 4.2.6.8 and 6.1.1.4'
N N 0.0311 0.0180 'International Tables Vol C Tables 4.2.6.8 and 6.1.1.4'
C C 0.0181 0.0091 'International Tables Vol C Tables 4.2.6.8 and 6.1.1.4'
H H 0.0000 0.0000 'International Tables Vol C Tables 4.2.6.8 and 6.1.1.4'

loop_
_geom_angle_atom_site_label_1
_geom_angle_atom_site_label_2
_geom_angle_atom_site_label_3
_geom_angle
_geom_angle_site_symmetry_1
_geom_angle_site_symmetry_3
_geom_angle_publ_flag
N13 Re N13 76.1(3) 11 . y
N13 Re Cl1 168.20(16) 11 . y
N13 Re Cl1 92.09(17) . . y
N13 Re Cl1 92.09(17) 11 11 y
N13 Re Cl1 168.20(16) . 11 y
Cl1 Re Cl1 99.65(13) . 11 y
N13 Re P1 93.28(14) 11 . y
N13 Re P1 93.28(14) . . y
Cl1 Re P1 88.27(7) . . y
Cl1 Re P1 88.27(7) 11 . y
N13 Re P2 90.03(14) 11 . y
N13 Re P2 90.03(14) . . y
Cl1 Re P2 89.02(7) . . y
Cl1 Re P2 89.02(7) 11 . y
P1 Re P2 175.79(9) . . y
C12 N11 C15 108.4(6) . . y
C12 N11 H11 125.8 . . ?
C15 N11 H11 125.8 . . ?
N11 C12 N13 109.9(6) . . y
N11 C12 C12 133.1(4) . 11 y
N13 C12 C12 117.0(4) . 11 y
C14 N13 C12 106.6(6) . . y
C14 N13 Re 138.4(5) . . y
C12 N13 Re 114.8(5) . . y
N13 C14 C15 108.7(6) . . y
N13 C14 H14 125.6 . . ?
C15 C14 H14 125.6 . . ?
N11 C15 C14 106.4(7) . . y
N11 C15 H15 126.8 . . ?
C14 C15 H15 126.8 . . ?
C102 P1 C102 102.2(7) 11 . y
C102 P1 C101 98(3) 11 11 y
C102 P1 C101 110(3) . 11 y
C102 P1 C101 110(3) 11 . y
C102 P1 C101 98(3) . . y
C101 P1 C101 16(7) 11 . y
C102 P1 Re 115.4(3) 11 . y
C102 P1 Re 115.4(3) . . y
C101 P1 Re 113.9(5) 11 . y
C101 P1 Re 113.9(5) . . y
P1 C101 H10A 109.5 . . ?
P1 C101 H10B 109 . . ?
H10A C101 H10B 109.5 . . ?
P1 C101 H10C 109 . . ?
H10A C101 H10C 109.5 . . ?
H10B C101 H10C 109.5 . . ?
P1 C102 H10D 109.5 . . ?
P1 C102 H10E 109.5 . . ?
H10D C102 H10E 109.5 . . ?
P1 C102 H10F 109.5 . . ?
H10D C102 H10F 109.5 . . ?
H10E C102 H10F 109.5 . . ?
C202 P2 C202 100.2(9) . 11 y
C202 P2 C201 114.8(8) . 11 y
C202 P2 C201 91.3(8) 11 11 y
C202 P2 C201 91.3(8) . . y
C202 P2 C201 114.8(8) 11 . y
C201 P2 C201 30.1(13) 11 . y
C202 P2 Re 115.2(4) . . y
C202 P2 Re 115.2(4) 11 . y
C201 P2 Re 116.6(6) 11 . y
C201 P2 Re 116.6(6) . . y
P2 C201 H20A 109.5 . . ?
P2 C201 H20B 109.5 . . ?
H20A C201 H20B 109.5 . . ?
P2 C201 H20C 109.5 . . ?
H20A C201 H20C 109.5 . . ?
H20B C201 H20C 109.5 . . ?
P2 C202 H20D 109.5 . . ?
P2 C202 H20E 109.5 . . ?
H20D C202 H20E 109.5 . . ?
P2 C202 H20F 109.5 . . ?
H20D C202 H20F 109.5 . . ?
H20E C202 H20F 109.5 . . ?

loop_
_geom_bond_atom_site_label_1
_geom_bond_atom_site_label_2
_geom_bond_distance
_geom_bond_site_symmetry_2
_geom_bond_publ_flag
Re N13 2.120(6) 11 y
Re N13 2.120(6) . y
Re Cl1 2.341(2) . y
Re Cl1 2.341(2) 11 y
Re P1 2.435(3) . y
Re P2 2.443(3) . y
N11 C12 1.340(8) . y
N11 C15 1.340(9) . y
N11 H11 0.8600 . ?
C12 N13 1.350(8) . y
C12 C12 1.388(14) 11 y
N13 C14 1.342(9) . y
C14 C15 1.391(10) . y
C14 H14 0.9300 . ?
C15 H15 0.9300 . ?
P1 C102 1.792(10) 11 y
P1 C102 1.792(10) . y
P1 C101 1.86(2) 11 y
P1 C101 1.86(2) . y
C101 H10A 0.9600 . ?
C101 H10B 0.9600 . ?
C101 H10C 0.9600 . ?
C102 H10D 0.9600 . ?
C102 H10E 0.9600 . ?
C102 H10F 0.9600 . ?
P2 C202 1.782(12) . y
P2 C202 1.782(12) 11 y
P2 C201 1.819(16) 11 y
P2 C201 1.819(16) . y
C201 H20A 0.9600 . ?
C201 H20B 0.9600 . ?
C201 H20C 0.9600 . ?
C202 H20D 0.9600 . ?
C202 H20E 0.9600 . ?
C202 H20F 0.9600 . ?

loop_
_geom_hbond_atom_site_label_D
_geom_hbond_atom_site_label_H
_geom_hbond_distance_DH
_geom_hbond_distance_HA
_geom_hbond_angle_DHA
_geom_hbond_distance_DA
_geom_hbond_atom_site_label_A
_geom_hbond_site_symmetry_A
_geom_hbond_publ_flag
N11 H11 0.86 2.32 152.6 3.110(6) Cl2 . y

loop_
_geom_torsion_atom_site_label_1
_geom_torsion_atom_site_label_2
_geom_torsion_atom_site_label_3
_geom_torsion_atom_site_label_4
_geom_torsion
_geom_torsion_site_symmetry_1
_geom_torsion_site_symmetry_2
_geom_torsion_site_symmetry_3
_geom_torsion_site_symmetry_4
_geom_torsion_publ_flag
C15 N11 C12 N13 -0.1(7) . . . . y
C15 N11 C12 C12 -178.3(4) . . . 11 y
N11 C12 N13 C14 0.1(7) . . . . y
C12 C12 N13 C14 178.6(4) 11 . . . y
N11 C12 N13 Re -175.7(4) . . . . y
C12 C12 N13 Re 2.8(4) 11 . . . y
N13 Re N13 C14 -177.1(6) 11 . . . y
Cl1 Re N13 C14 2.0(7) . . . . y
Cl1 Re N13 C14 -172.4(5) 11 . . . y
P1 Re N13 C14 90.3(7) . . . . y
P2 Re N13 C14 -87.1(7) . . . . y
N13 Re N13 C12 -3.2(5) 11 . . . y
Cl1 Re N13 C12 175.9(4) . . . . y
Cl1 Re N13 C12 1.5(10) 11 . . . y
P1 Re N13 C12 -95.8(4) . . . . y
P2 Re N13 C12 86.8(4) . . . . y
C12 N13 C14 C15 0.0(8) . . . . y
Re N13 C14 C15 174.2(5) . . . . y
C12 N11 C15 C14 0.1(8) . . . . y
N13 C14 C15 N11 0.0(8) . . . . y
N13 Re P1 C102 -97.6(4) 11 . . 11 y
N13 Re P1 C102 -21.3(4) . . . 11 y
Cl1 Re P1 C102 70.7(4) . . . 11 y
Cl1 Re P1 C102 170.4(4) 11 . . 11 y
P2 Re P1 C102 120.6(4) . . . 11 y
N13 Re P1 C102 21.3(4) 11 . . . y
N13 Re P1 C102 97.6(4) . . . . y
Cl1 Re P1 C102 -170.4(4) . . . . y
Cl1 Re P1 C102 -70.7(4) 11 . . . y
P2 Re P1 C102 -120.6(4) . . . . y
N13 Re P1 C101 150(4) 11 . . 11 y
N13 Re P1 C101 -133(4) . . . 11 y
Cl1 Re P1 C101 -41(4) . . . 11 y
Cl1 Re P1 C101 58(4) 11 . . 11 y
P2 Re P1 C101 9(4) . . . 11 y
N13 Re P1 C101 133(4) 11 . . . y
N13 Re P1 C101 -150(4) . . . . y
Cl1 Re P1 C101 -58(4) . . . . y
Cl1 Re P1 C101 41(4) 11 . . . y
P2 Re P1 C101 -9(4) . . . . y
N13 Re P2 C202 -19.9(6) 11 . . . y
N13 Re P2 C202 -96.0(6) . . . . y
Cl1 Re P2 C202 171.9(6) . . . . y
Cl1 Re P2 C202 72.2(6) 11 . . . y
P1 Re P2 C202 122.1(6) . . . . y
N13 Re P2 C202 96.0(6) 11 . . 11 y
N13 Re P2 C202 19.9(6) . . . 11 y
Cl1 Re P2 C202 -72.2(6) . . . 11 y
Cl1 Re P2 C202 -171.9(6) 11 . . 11 y
P1 Re P2 C202 -122.1(6) . . . 11 y
N13 Re P2 C201 -158.8(7) 11 . . 11 y
N13 Re P2 C201 125.1(7) . . . 11 y
Cl1 Re P2 C201 33.0(7) . . . 11 y
Cl1 Re P2 C201 -66.7(7) 11 . . 11 y
P1 Re P2 C201 -16.9(7) . . . 11 y
N13 Re P2 C201 -125.1(7) 11 . . . y
N13 Re P2 C201 158.8(7) . . . . y
Cl1 Re P2 C201 66.7(7) . . . . y
Cl1 Re P2 C201 -33.0(7) 11 . . . y
P1 Re P2 C201 16.9(7) . . . . y
